data_4121093
loop_
_publ_author_name
'Tamyris T. da Cunha'
'Julie Jung'
'Marie-Emmanuelle Boulon'
'Giulio Campo'
'Fabrice Pointillart'
'Cynthia L. M. Pereira'
'Boris Le Guennic'
'Olivier Cador'
'Kevin Bernot'
'Francesco Pineider'
'St\'ephane Golhen'
'Lahc\`ene Ouahab'

_publ_section_title
;
 Magnetic Poles Determinations and Robustness of Memory Effect upon
 Solubilization in a DyIII-Based Single Ion Magnet
;
_journal_name_full 'Journal of the American Chemical Society'
_journal_page_first 16332
_journal_page_last 16335
_journal_paper_doi 10.1021/ja4089956
_journal_volume 135
_journal_year 2013
_chemical_formula_sum 'C58 H52 Dy F9 N4 O6 S9'
_chemical_formula_weight 1523.07
_chemical_name_systematic
;
 ?
;
_space_group_crystal_system triclinic
_space_group_IT_number 2
_space_group_name_Hall '-P 1'
_space_group_name_H-M_alt 'P -1'
_symmetry_space_group_name_Hall '-P 1'
_symmetry_space_group_name_H-M 'P -1'
_atom_sites_solution_hydrogens geom
_audit_creation_method SHELXL-2013
_cell_angle_alpha 99.207(5)
_cell_angle_beta 110.424(5)
_cell_angle_gamma 116.852(5)
_cell_formula_units_Z 2
_cell_length_a 15.668(5)
_cell_length_b 15.880(5)
_cell_length_c 17.032(5)
_cell_measurement_reflns_used 13788
_cell_measurement_temperature 293(2)
_cell_measurement_theta_max 27.103
_cell_measurement_theta_min 0.998
_cell_volume 3277.5(18)
_computing_cell_refinement 'HKL Scalepack (Otwinowski & Minor 1997)'
_computing_data_collection 'Collect (Bruker AXS BV, 1997-2004)'
_computing_data_reduction 'HKL Denzo and Scalepack (Otwinowski & Minor 1997)'
_computing_molecular_graphics 'ORTEP-3 for Windows (Farrugia, 1997)'
_computing_publication_material 'WinGX publication routines (Farrugia, 1999)'
_computing_structure_refinement 'SHELXL-2013 (Sheldrick, 2013)'
_computing_structure_solution 'SIR97 (Altomare al, 1999)'
_diffrn_ambient_temperature 293(2)
_diffrn_detector_area_resol_mean 9
_diffrn_measured_fraction_theta_full 0.994
_diffrn_measured_fraction_theta_max 0.990
_diffrn_measurement_device_type 'Kappa CCD'
_diffrn_measurement_method CCD
_diffrn_radiation_type MoK\a
_diffrn_radiation_wavelength 0.71073
_diffrn_reflns_av_R_equivalents 0.0342
_diffrn_reflns_av_unetI/netI 0.0524
_diffrn_reflns_Laue_measured_fraction_full 0.994
_diffrn_reflns_Laue_measured_fraction_max 0.990
_diffrn_reflns_limit_h_max 20
_diffrn_reflns_limit_h_min -19
_diffrn_reflns_limit_k_max 20
_diffrn_reflns_limit_k_min -19
_diffrn_reflns_limit_l_max 21
_diffrn_reflns_limit_l_min -21
_diffrn_reflns_number 25092
_diffrn_reflns_point_group_measured_fraction_full 0.994
_diffrn_reflns_point_group_measured_fraction_max 0.990
_diffrn_reflns_theta_full 25.242
_diffrn_reflns_theta_max 27.145
_diffrn_reflns_theta_min 2.602
_diffrn_source 'fine-focus sealed tube'
_exptl_absorpt_coefficient_mu 1.503
_exptl_absorpt_correction_type none
_exptl_crystal_colour red
_exptl_crystal_density_diffrn 1.543
_exptl_crystal_description prism
_exptl_crystal_F_000 1534
_exptl_crystal_size_max 0.04
_exptl_crystal_size_mid 0.03
_exptl_crystal_size_min 0.02
_refine_diff_density_max 1.543
_refine_diff_density_min -0.775
_refine_diff_density_rms 0.083
_refine_ls_extinction_method none
_refine_ls_goodness_of_fit_ref 1.049
_refine_ls_hydrogen_treatment constr
_refine_ls_matrix_type full
_refine_ls_number_parameters 850
_refine_ls_number_reflns 14376
_refine_ls_number_restraints 21
_refine_ls_restrained_S_all 1.051
_refine_ls_R_factor_all 0.0935
_refine_ls_R_factor_gt 0.0537
_refine_ls_shift/su_max 0.001
_refine_ls_shift/su_mean 0.000
_refine_ls_structure_factor_coef Fsqd
_refine_ls_weighting_details 'w=1/[\s^2^(Fo^2^)+(0.0975P)^2^+1.4707P] where P=(Fo^2^+2Fc^2^)/3'
_refine_ls_weighting_scheme calc
_refine_ls_wR_factor_gt 0.1388
_refine_ls_wR_factor_ref 0.1757
_reflns_Friedel_coverage 0.000
_reflns_number_gt 9608
_reflns_number_total 14376
_reflns_threshold_expression 'I > 2\s(I)'
_cod_data_source_file ja4089956_si_002.cif
_cod_data_source_block shelx
_cod_database_code 4121093
_shelx_space_group_comment
;
The symmetry employed for this shelxl refinement is uniquely defined
by the following loop, which should always be used as a source of
symmetry information in preference to the above space-group names.
They are only intended as comments.
;
_shelxl_version_number 2013-4

loop_
_space_group_symop_operation_xyz
'x, y, z'
'-x, -y, -z'

loop_
_atom_site_label
_atom_site_type_symbol
_atom_site_fract_x
_atom_site_fract_y
_atom_site_fract_z
_atom_site_U_iso_or_equiv
_atom_site_adp_type
_atom_site_occupancy
_atom_site_site_symmetry_order
_atom_site_calc_flag
_atom_site_refinement_flags_posn
_atom_site_refinement_flags_adp
_atom_site_refinement_flags_occupancy
_atom_site_disorder_assembly
_atom_site_disorder_group
C1 C 0.890(2) -0.089(2) -0.408(2) 0.312(14) Uani 1 1 d . . . . .
H1A H 0.8584 -0.1354 -0.3817 0.467 Uiso 1 1 calc R U . . .
H1B H 0.9164 -0.1151 -0.4416 0.467 Uiso 1 1 calc R U . . .
H1C H 0.8349 -0.0816 -0.4483 0.467 Uiso 1 1 calc R U . . .
C2 C 0.9735(18) 0.0040(16) -0.3413(15) 0.204(7) Uani 1 1 d . . . . .
H2A H 1.0283 -0.0039 -0.3008 0.245 Uiso 1 1 calc R U . . .
H2B H 0.9465 0.0289 -0.3064 0.245 Uiso 1 1 calc R U . . .
C3 C 1.0257(11) 0.0820(12) -0.3787(9) 0.155(5) Uani 1 1 d . . . . .
H3A H 1.0608 0.0597 -0.4057 0.186 Uiso 1 1 calc R U . . .
H3B H 1.0830 0.1457 -0.3275 0.186 Uiso 1 1 calc R U . . .
C4 C 0.8928(7) 0.1542(6) -0.3999(5) 0.094(2) Uani 1 1 d . . . . .
C5 C 0.7883(7) 0.1194(7) -0.4310(5) 0.099(2) Uani 1 1 d . . . . .
C6 C 0.5968(15) -0.0693(17) -0.5143(11) 0.321(18) Uani 1 1 d D . . . .
H6A H 0.6422 -0.0842 -0.4713 0.385 Uiso 1 1 calc R U . A 3
H6B H 0.5692 -0.0407 -0.4829 0.385 Uiso 1 1 calc R U . A 3
C7 C 0.5044(19) -0.166(2) -0.584(3) 0.44(3) Uani 1 1 d D . . B 3
H7A H 0.4720 -0.2125 -0.5577 0.533 Uiso 1 1 calc R U . B 3
H7B H 0.4498 -0.1566 -0.6231 0.533 Uiso 1 1 calc R U . B 3
C8 C 0.541(3) -0.206(2) -0.636(4) 0.56(4) Uani 1 1 d D . . B 3
H8A H 0.4843 -0.2758 -0.6755 0.842 Uiso 1 1 calc R U . B 3
H8B H 0.6039 -0.2038 -0.5956 0.842 Uiso 1 1 calc R U . B 3
H8C H 0.5602 -0.1666 -0.6710 0.842 Uiso 1 1 calc R U . B 3
C9 C 0.8850(5) 0.2481(5) -0.2683(4) 0.0768(16) Uani 1 1 d . . . C 3
C10 C 0.9049(5) 0.2909(5) -0.1837(4) 0.0740(15) Uani 1 1 d . . . C 3
C11 C 0.8845(5) 0.3397(5) -0.0409(4) 0.0650(13) Uani 1 1 d . . . D 3
C12 C 0.9955(5) 0.3780(4) -0.0075(4) 0.0681(14) Uani 1 1 d . . . D 3
C13 C 0.8417(4) 0.3480(4) 0.0168(4) 0.0632(13) Uani 1 1 d . . . D 3
H13 H 0.7676 0.3204 -0.0048 0.076 Uiso 1 1 calc R U . D 3
C14 C 0.9159(4) 0.4001(4) 0.1086(4) 0.0615(12) Uani 1 1 d . . . D 3
C15 C 1.0271(4) 0.4408(4) 0.1392(4) 0.0636(13) Uani 1 1 d . . . D 3
C16 C 1.0690(5) 0.4299(5) 0.0822(4) 0.0724(15) Uani 1 1 d . . . D 3
H16 H 1.1428 0.4562 0.1036 0.087 Uiso 1 1 calc R U . D 3
C17 C 0.9966(4) 0.4796(4) 0.2543(4) 0.0643(13) Uani 1 1 d . . . E 3
C18 C 1.0084(5) 0.5247(5) 0.3425(4) 0.0661(13) Uani 1 1 d . . . E 3
C19 C 1.1040(5) 0.5888(5) 0.4223(4) 0.0818(18) Uani 1 1 d . . . E 3
H19 H 1.1692 0.6009 0.4255 0.098 Uiso 1 1 calc R U . E 3
C20 C 1.1036(6) 0.6352(6) 0.4978(4) 0.091(2) Uani 1 1 d . . . E 3
H20 H 1.1685 0.6809 0.5512 0.110 Uiso 1 1 calc R U . E 3
C21 C 1.0057(6) 0.6130(6) 0.4930(4) 0.090(2) Uani 1 1 d . . . E 3
H21 H 1.0031 0.6445 0.5423 0.108 Uiso 1 1 calc R U . E 3
C22 C 0.9112(6) 0.5423(5) 0.4126(4) 0.0827(18) Uani 1 1 d . . . E 3
H22 H 0.8447 0.5247 0.4099 0.099 Uiso 1 1 calc R U . E 3
C23 C 1.1960(5) 0.5465(6) 0.2875(5) 0.0855(18) Uani 1 1 d . . . F 3
H23A H 1.2216 0.6067 0.3369 0.103 Uiso 1 1 calc R U . F 3
H23B H 1.2293 0.5693 0.2503 0.103 Uiso 1 1 calc R U . F 3
C24 C 1.2331(6) 0.4846(6) 0.3259(5) 0.091(2) Uani 1 1 d . . . F 3
C25 C 1.1692(9) 0.4089(9) 0.3472(9) 0.148(5) Uani 1 1 d . . . F 3
H25 H 1.1006 0.3938 0.3369 0.178 Uiso 1 1 calc R U . F 3
C26 C 1.2105(15) 0.3560(13) 0.3845(13) 0.209(7) Uani 1 1 d . . . F 3
H26 H 1.1696 0.3055 0.4009 0.251 Uiso 1 1 calc R U . F 3
C27 C 1.3092(13) 0.3761(14) 0.3977(13) 0.203(8) Uani 1 1 d . . . F 3
H27 H 1.3340 0.3359 0.4165 0.244 Uiso 1 1 calc R U . F 3
C28 C 1.3704(12) 0.4590(15) 0.3818(10) 0.172(6) Uani 1 1 d . . . F 3
H28 H 1.4407 0.4780 0.3943 0.207 Uiso 1 1 calc R U . F 3
C29 C 0.8216(7) 0.1377(6) 0.2752(5) 0.100(2) Uani 1 1 d . . . G 3
C30 C 0.7669(5) 0.1747(4) 0.2089(4) 0.0675(13) Uani 1 1 d . . . G 3
C31 C 0.7089(5) 0.1148(5) 0.1184(4) 0.0759(15) Uani 1 1 d . . . G 3
H31 H 0.7031 0.0532 0.1001 0.091 Uiso 1 1 calc R U . G 3
C32 C 0.6577(4) 0.1438(4) 0.0520(4) 0.0630(13) Uani 1 1 d . . . G 3
C33 C 0.5940(5) 0.0762(5) -0.0447(4) 0.0699(14) Uani 1 1 d . . . G 3
C34 C 0.5688(5) -0.0248(4) -0.0861(4) 0.0712(15) Uani 1 1 d . . . G 3
H34 H 0.5907 -0.0611 -0.0558 0.085 Uiso 1 1 calc R U . G 3
C35 C 0.5057(8) -0.0583(7) -0.1796(6) 0.113(3) Uani 1 1 d . . . G 3
H35 H 0.4792 -0.1221 -0.2195 0.136 Uiso 1 1 calc R U . G 3
C36 C 0.4861(7) 0.0084(7) -0.2075(5) 0.107(3) Uani 1 1 d . . . G 3
H36 H 0.4464 -0.0040 -0.2680 0.129 Uiso 1 1 calc R U . G 3
C37 C 0.5907(7) 0.3385(11) 0.3945(6) 0.122(4) Uani 1 1 d . . . H 3
C38 C 0.5834(5) 0.3248(6) 0.3020(4) 0.0813(17) Uani 1 1 d . . . H 3
C39 C 0.4880(5) 0.2974(6) 0.2318(5) 0.0873(19) Uani 1 1 d . . . H 3
H39 H 0.4326 0.2929 0.2433 0.105 Uiso 1 1 calc R U . H 3
C40 C 0.4708(5) 0.2754(5) 0.1419(4) 0.0758(16) Uani 1 1 d . . . H 3
C46 C 0.6951(5) 0.5571(5) 0.2035(6) 0.088(2) Uani 1 1 d . . . I 1
C47 C 0.6689(7) 0.5486(7) 0.1160(7) 0.103(2) Uani 1 1 d . . . I 1
H47 H 0.6480 0.5901 0.0947 0.124 Uiso 1 1 calc R U . I 1
C48 C 0.6726(5) 0.4796(5) 0.0575(5) 0.0786(17) Uani 1 1 d . . . I 1
C49 C 0.6419(7) 0.4737(7) -0.0382(6) 0.103(3) Uani 0.564(10) 1 d . . P I 1
S9 S 0.6390(4) 0.3954(4) -0.1053(3) 0.0914(16) Uani 0.564(10) 1 d . . P I 1
C50 C 0.636(3) 0.544(3) -0.069(3) 0.146(15) Uani 0.564(10) 1 d . . P I 1
H50 H 0.6561 0.6071 -0.0317 0.175 Uiso 0.564(10) 1 calc R U P I 1
C51 C 0.5978(19) 0.5172(16) -0.1570(12) 0.139(7) Uani 0.564(10) 1 d . . P I 1
H51 H 0.5704 0.5469 -0.1924 0.167 Uiso 0.564(10) 1 calc R U P I 1
C52 C 0.6055(11) 0.4406(15) -0.1863(11) 0.105(5) Uani 0.564(10) 1 d . . P I 1
H52 H 0.5939 0.4145 -0.2446 0.126 Uiso 0.564(10) 1 calc R U P I 1
C53 C 1.017(3) 0.156(3) 0.142(2) 0.39(2) Uani 1 1 d D . . . .
H53A H 1.0222 0.0977 0.1279 0.592 Uiso 1 1 calc R U . . .
H53B H 0.9880 0.1527 0.1835 0.592 Uiso 1 1 calc R U . . .
H53C H 1.0876 0.2172 0.1688 0.592 Uiso 1 1 calc R U . . .
C54 C 0.946(3) 0.154(2) 0.060(2) 0.45(4) Uani 1 1 d D . . . .
H54A H 0.8915 0.1620 0.0695 0.536 Uiso 1 1 calc R U . . .
H54B H 0.9874 0.2107 0.0466 0.536 Uiso 1 1 calc R U . . .
C55 C 0.893(3) 0.062(2) -0.013(2) 0.48(5) Uani 1 1 d D . . . .
H55A H 0.9461 0.0463 -0.0128 0.581 Uiso 1 1 calc R U . . .
H55B H 0.8395 0.0071 -0.0043 0.581 Uiso 1 1 calc R U . . .
C56 C 0.841(3) 0.064(2) -0.097(2) 0.42(3) Uani 1 1 d D . . . .
H56A H 0.8753 0.1352 -0.0907 0.500 Uiso 1 1 calc R U . . .
H56B H 0.7658 0.0392 -0.1110 0.500 Uiso 1 1 calc R U . . .
C57 C 0.840(3) 0.009(4) -0.170(2) 0.56(6) Uani 1 1 d D . . . .
H57A H 0.8507 -0.0433 -0.1566 0.672 Uiso 1 1 calc R U . . .
H57B H 0.8995 0.0547 -0.1788 0.672 Uiso 1 1 calc R U . . .
C58 C 0.740(2) -0.036(2) -0.250(2) 0.331(18) Uani 1 1 d D . . . .
H58A H 0.7015 -0.1091 -0.2688 0.497 Uiso 1 1 calc R U . . .
H58B H 0.7550 -0.0175 -0.2972 0.497 Uiso 1 1 calc R U . . .
H58C H 0.6971 -0.0130 -0.2394 0.497 Uiso 1 1 calc R U . . .
C41 C 0.3629(5) 0.2363(6) 0.0657(5) 0.097(2) Uani 1 1 d D . . . .
S8 S 0.3424(3) 0.2029(3) -0.0377(2) 0.1642(13) Uani 1 1 d D . . . .
C44 C 0.2169(10) 0.1739(13) -0.0831(10) 0.199(9) Uani 1 1 d D . . . .
H44 H 0.1718 0.1484 -0.1452 0.239 Uiso 1 1 calc R U . . .
C43 C 0.1866(11) 0.1905(19) -0.0225(14) 0.244(12) Uani 1 1 d D . . . .
H43 H 0.1190 0.1818 -0.0398 0.292 Uiso 1 1 calc R U . . .
C42 C 0.2608(5) 0.2226(8) 0.0710(6) 0.120(4) Uani 1 1 d D . . . .
H42 H 0.2504 0.2325 0.1214 0.144 Uiso 1 1 calc R U . . .
C45A C 0.6917(8) 0.6372(8) 0.2589(7) 0.132(4) Uani 0.436(10) 1 d D . P I 2
S9A S 0.7198(11) 0.6516(10) 0.3567(6) 0.140(4) Uani 0.436(10) 1 d D . P I 2
C52A C 0.705(2) 0.749(2) 0.3730(17) 0.155(12) Uani 0.436(10) 1 d D . P I 2
H52A H 0.7184 0.7861 0.4288 0.186 Uiso 0.436(10) 1 calc R U P I 2
C51A C 0.673(2) 0.7692(16) 0.2995(19) 0.141(10) Uani 0.436(10) 1 d D . P I 2
H51A H 0.6559 0.8183 0.2990 0.169 Uiso 0.436(10) 1 calc R U P I 2
C50A C 0.665(3) 0.712(2) 0.2211(18) 0.100(9) Uani 0.436(10) 1 d D . P I 2
H50A H 0.6497 0.7165 0.1647 0.121 Uiso 0.436(10) 1 calc R U P I 2
N1 N 1.0780(4) 0.4933(4) 0.2329(3) 0.0684(12) Uani 1 1 d . . . . .
N2 N 0.8990(3) 0.4239(4) 0.1813(3) 0.0620(10) Uani 1 1 d . . . . .
N3 N 0.9110(4) 0.4983(4) 0.3385(3) 0.0721(12) Uani 1 1 d . . . . .
N4 N 1.3339(6) 0.5127(9) 0.3496(7) 0.148(3) Uani 1 1 d . . . . .
O1 O 0.7831(3) 0.2591(3) 0.2480(3) 0.0715(10) Uani 1 1 d . . . . .
O2 O 0.6627(3) 0.2258(3) 0.0701(2) 0.0698(10) Uani 1 1 d . . . . .
O3 O 0.6695(3) 0.3389(3) 0.3028(3) 0.0769(11) Uani 1 1 d . . . . .
O4 O 0.5409(3) 0.2844(3) 0.1208(3) 0.0790(11) Uani 1 1 d . . . . .
O5 O 0.7026(3) 0.4221(3) 0.0777(3) 0.0759(10) Uani 1 1 d . . . . .
O6 O 0.7217(4) 0.5056(4) 0.2426(3) 0.0892(13) Uani 1 1 d . . . . .
F1 F 0.7980(5) 0.1404(5) 0.3419(4) 0.1311(18) Uani 1 1 d . . . . .
F2 F 0.9295(4) 0.2008(4) 0.3163(4) 0.1292(18) Uani 1 1 d . . . . .
F3 F 0.7953(6) 0.0450(4) 0.2381(4) 0.152(2) Uani 1 1 d . . . . .
F4 F 0.6137(8) 0.2801(10) 0.4287(6) 0.203(4) Uani 1 1 d . . . . .
F5 F 0.5077(6) 0.3298(8) 0.4018(4) 0.197(4) Uani 1 1 d . . . . .
F6 F 0.6791(6) 0.4296(8) 0.4569(4) 0.195(4) Uani 1 1 d . . . . .
C45 C 0.6917(8) 0.6372(8) 0.2589(7) 0.132(4) Uani 0.564(10) 1 d . . P I 1
F7 F 0.6052(15) 0.5826(12) 0.2869(13) 0.189(7) Uani 0.564(10) 1 d . . P I 1
F8 F 0.7798(16) 0.6838(13) 0.3503(11) 0.163(7) Uani 0.564(10) 1 d . . P I 1
F9 F 0.6809(18) 0.7002(14) 0.2471(12) 0.155(6) Uani 0.564(10) 1 d . . P I 1
C49A C 0.6419(7) 0.4737(7) -0.0382(6) 0.103(3) Uani 0.436(10) 1 d . . P I 2
F7A F 0.5495(17) 0.3593(13) -0.1069(9) 0.171(8) Uani 0.436(10) 1 d . . P I 2
F8A F 0.5834(19) 0.509(2) -0.0764(19) 0.145(9) Uani 0.436(10) 1 d . . P I 2
F9A F 0.7037(15) 0.476(3) -0.0742(12) 0.188(10) Uani 0.436(10) 1 d . . P I 2
S1 S 0.80125(13) 0.28032(15) -0.15906(10) 0.0799(4) Uani 1 1 d . . . . .
S2 S 1.03608(14) 0.36113(14) -0.09040(12) 0.0830(4) Uani 1 1 d . . . . .
S3 S 0.75584(17) 0.18156(18) -0.36248(13) 0.0975(6) Uani 1 1 d . . . . .
S4 S 0.98668(17) 0.25604(16) -0.29431(13) 0.0939(5) Uani 1 1 d . . . . .
S5 S 0.6843(2) 0.0292(3) -0.53799(16) 0.1572(13) Uani 1 1 d . . . . .
S6 S 0.9463(3) 0.1101(3) -0.45896(18) 0.1347(10) Uani 1 1 d . . . . .
S7 S 0.54063(19) 0.11643(16) -0.12175(13) 0.1057(6) Uani 1 1 d . . . . .
Dy1 Dy 0.73001(2) 0.36449(2) 0.19554(2) 0.06225(11) Uani 1 1 d . . . . .

loop_
_atom_site_aniso_label
_atom_site_aniso_U_11
_atom_site_aniso_U_22
_atom_site_aniso_U_33
_atom_site_aniso_U_23
_atom_site_aniso_U_13
_atom_site_aniso_U_12
C1 0.30(3) 0.23(3) 0.36(4) 0.05(3) 0.15(3) 0.12(2)
C2 0.23(2) 0.180(16) 0.23(2) 0.071(16) 0.123(17) 0.121(15)
C3 0.160(10) 0.174(12) 0.142(10) 0.025(9) 0.074(9) 0.109(10)
C4 0.115(6) 0.103(5) 0.069(4) 0.030(4) 0.057(4) 0.055(5)
C5 0.110(6) 0.121(6) 0.061(4) 0.031(4) 0.047(4) 0.057(5)
C6 0.167(14) 0.29(2) 0.133(11) -0.049(13) 0.053(10) -0.084(15)
C7 0.28(3) 0.51(6) 0.78(10) 0.39(7) 0.38(5) 0.25(4)
C8 0.36(5) 0.30(4) 0.77(10) 0.22(5) 0.28(6) -0.01(4)
C9 0.086(4) 0.075(4) 0.068(4) 0.020(3) 0.038(3) 0.044(3)
C10 0.083(4) 0.070(4) 0.070(4) 0.023(3) 0.040(3) 0.041(3)
C11 0.069(3) 0.070(3) 0.052(3) 0.018(2) 0.023(2) 0.042(3)
C12 0.068(3) 0.066(3) 0.069(3) 0.015(3) 0.033(3) 0.038(3)
C13 0.055(3) 0.067(3) 0.055(3) 0.015(2) 0.018(2) 0.033(2)
C14 0.063(3) 0.061(3) 0.058(3) 0.018(2) 0.025(2) 0.036(2)
C15 0.058(3) 0.065(3) 0.057(3) 0.016(2) 0.020(2) 0.034(2)
C16 0.060(3) 0.079(4) 0.069(3) 0.017(3) 0.028(3) 0.037(3)
C17 0.061(3) 0.067(3) 0.055(3) 0.014(2) 0.019(2) 0.037(3)
C18 0.066(3) 0.070(3) 0.059(3) 0.019(3) 0.026(2) 0.040(3)
C19 0.055(3) 0.092(4) 0.059(3) 0.016(3) 0.013(2) 0.026(3)
C20 0.076(4) 0.095(5) 0.049(3) 0.002(3) 0.007(3) 0.033(4)
C21 0.089(4) 0.085(4) 0.058(3) 0.002(3) 0.021(3) 0.040(4)
C22 0.080(4) 0.083(4) 0.058(3) 0.004(3) 0.022(3) 0.042(3)
C23 0.066(3) 0.087(4) 0.072(4) 0.011(3) 0.019(3) 0.036(3)
C24 0.076(4) 0.103(5) 0.072(4) 0.012(4) 0.015(3) 0.056(4)
C25 0.104(6) 0.128(8) 0.196(12) 0.088(9) 0.036(7) 0.069(6)
C26 0.187(14) 0.174(14) 0.27(2) 0.119(14) 0.077(14) 0.115(12)
C27 0.130(10) 0.193(15) 0.26(2) 0.089(15) 0.034(11) 0.115(11)
C28 0.129(9) 0.238(17) 0.196(14) 0.100(13) 0.063(9) 0.140(12)
C29 0.116(6) 0.083(5) 0.078(5) 0.022(4) 0.014(4) 0.064(5)
C30 0.069(3) 0.064(3) 0.062(3) 0.018(3) 0.028(3) 0.036(3)
C31 0.087(4) 0.066(3) 0.061(3) 0.016(3) 0.024(3) 0.043(3)
C32 0.061(3) 0.054(3) 0.058(3) 0.008(2) 0.027(2) 0.025(2)
C33 0.073(3) 0.069(3) 0.055(3) 0.016(3) 0.029(3) 0.033(3)
C34 0.080(3) 0.060(3) 0.045(3) 0.006(2) 0.020(2) 0.030(3)
C35 0.131(7) 0.089(5) 0.078(5) -0.004(4) 0.043(5) 0.047(5)
C36 0.109(6) 0.098(6) 0.052(4) 0.010(4) 0.024(4) 0.028(5)
C37 0.099(6) 0.208(11) 0.072(5) 0.038(6) 0.043(4) 0.096(7)
C38 0.077(4) 0.092(4) 0.064(4) 0.015(3) 0.029(3) 0.047(3)
C39 0.070(4) 0.117(6) 0.082(4) 0.035(4) 0.035(3) 0.059(4)
C40 0.060(3) 0.078(4) 0.075(4) 0.031(3) 0.020(3) 0.036(3)
C46 0.068(4) 0.072(4) 0.105(6) 0.013(4) 0.026(3) 0.041(3)
C47 0.115(6) 0.099(5) 0.134(8) 0.059(5) 0.061(5) 0.079(5)
C48 0.071(3) 0.088(4) 0.090(4) 0.048(4) 0.041(3) 0.046(3)
C49 0.091(5) 0.131(7) 0.127(7) 0.080(6) 0.059(5) 0.075(5)
S9 0.102(3) 0.115(3) 0.086(2) 0.050(2) 0.050(2) 0.073(3)
C50 0.28(5) 0.17(3) 0.13(2) 0.12(2) 0.14(3) 0.18(3)
C51 0.20(2) 0.148(16) 0.087(11) 0.070(11) 0.053(12) 0.117(16)
C52 0.088(8) 0.138(14) 0.092(10) 0.068(10) 0.041(7) 0.059(9)
C53 0.52(7) 0.42(6) 0.40(5) 0.24(4) 0.31(5) 0.27(5)
C54 0.86(10) 0.40(5) 0.73(9) 0.46(6) 0.67(9) 0.52(6)
C55 0.48(7) 0.33(5) 1.00(15) 0.41(8) 0.49(9) 0.33(5)
C56 0.58(7) 0.43(5) 0.85(9) 0.52(6) 0.62(8) 0.43(5)
C57 0.40(6) 0.81(13) 0.92(15) 0.64(13) 0.45(9) 0.46(9)
C58 0.26(3) 0.39(4) 0.40(4) 0.28(4) 0.20(3) 0.15(3)
C41 0.071(4) 0.101(5) 0.092(5) 0.046(4) 0.015(3) 0.041(4)
S8 0.125(2) 0.173(3) 0.1064(19) 0.0456(19) 0.0016(16) 0.061(2)
C44 0.105(9) 0.211(15) 0.143(11) 0.097(12) -0.020(7) 0.036(9)
C43 0.100(9) 0.36(3) 0.24(2) 0.19(2) 0.043(11) 0.107(13)
C42 0.049(3) 0.207(10) 0.118(6) 0.103(7) 0.039(4) 0.068(5)
C45A 0.107(6) 0.099(6) 0.151(9) -0.002(6) 0.030(6) 0.068(6)
S9A 0.178(10) 0.172(9) 0.086(4) 0.022(5) 0.051(5) 0.125(9)
C52A 0.14(2) 0.19(3) 0.119(19) 0.008(19) 0.040(16) 0.11(2)
C51A 0.14(2) 0.085(13) 0.21(3) 0.023(16) 0.09(2) 0.074(14)
C50A 0.110(15) 0.113(19) 0.13(2) 0.066(16) 0.071(15) 0.082(14)
N1 0.057(2) 0.073(3) 0.057(3) 0.014(2) 0.018(2) 0.032(2)
N2 0.059(2) 0.070(3) 0.050(2) 0.018(2) 0.0191(18) 0.037(2)
N3 0.067(3) 0.072(3) 0.054(3) 0.008(2) 0.016(2) 0.036(2)
N4 0.093(5) 0.221(10) 0.155(8) 0.084(8) 0.058(5) 0.101(6)
O1 0.081(2) 0.073(2) 0.054(2) 0.0186(18) 0.0268(18) 0.044(2)
O2 0.077(2) 0.061(2) 0.0493(19) 0.0096(16) 0.0175(17) 0.0353(19)
O3 0.064(2) 0.093(3) 0.059(2) 0.015(2) 0.0248(18) 0.041(2)
O4 0.063(2) 0.089(3) 0.058(2) 0.017(2) 0.0165(18) 0.035(2)
O5 0.080(2) 0.081(3) 0.079(3) 0.035(2) 0.035(2) 0.054(2)
O6 0.084(3) 0.081(3) 0.083(3) 0.008(2) 0.021(2) 0.052(2)
F1 0.164(5) 0.147(5) 0.088(3) 0.067(3) 0.049(3) 0.091(4)
F2 0.099(3) 0.141(4) 0.122(4) 0.043(3) 0.018(3) 0.075(3)
F3 0.205(6) 0.105(4) 0.101(4) 0.021(3) 0.005(4) 0.107(4)
F4 0.234(8) 0.396(15) 0.150(6) 0.184(9) 0.141(6) 0.233(10)
F5 0.165(5) 0.396(12) 0.113(4) 0.089(6) 0.093(4) 0.195(7)
F6 0.165(6) 0.263(10) 0.081(4) -0.007(5) 0.045(4) 0.096(6)
C45 0.107(6) 0.099(6) 0.151(9) -0.002(6) 0.030(6) 0.068(6)
F7 0.233(17) 0.184(13) 0.245(18) 0.072(13) 0.175(16) 0.140(13)
F8 0.200(16) 0.127(11) 0.122(10) -0.014(7) 0.050(11) 0.101(12)
F9 0.226(15) 0.136(10) 0.148(12) 0.040(9) 0.074(11) 0.148(11)
C49A 0.091(5) 0.131(7) 0.127(7) 0.080(6) 0.059(5) 0.075(5)
F7A 0.182(17) 0.154(13) 0.078(8) 0.040(8) 0.023(9) 0.051(11)
F8A 0.157(15) 0.23(2) 0.129(12) 0.126(14) 0.075(11) 0.142(16)
F9A 0.116(11) 0.37(3) 0.112(11) 0.135(17) 0.075(10) 0.130(17)
S1 0.0751(9) 0.0984(12) 0.0550(8) 0.0151(7) 0.0265(7) 0.0473(9)
S2 0.0753(9) 0.0909(11) 0.0735(9) 0.0152(8) 0.0394(8) 0.0413(8)
S3 0.0946(12) 0.1152(15) 0.0729(10) 0.0224(10) 0.0385(9) 0.0559(11)
S4 0.0981(12) 0.1001(13) 0.0810(11) 0.0212(10) 0.0514(10) 0.0505(11)
S5 0.134(2) 0.183(3) 0.0665(12) 0.0013(15) 0.0404(13) 0.044(2)
S6 0.153(2) 0.167(2) 0.0966(15) 0.0260(16) 0.0809(16) 0.089(2)
S7 0.1188(15) 0.0852(12) 0.0640(10) 0.0174(9) 0.0184(10) 0.0430(11)
Dy1 0.05945(16) 0.06375(17) 0.05073(15) 0.01059(11) 0.01843(11) 0.03401(12)

loop_
_atom_type_symbol
_atom_type_description
_atom_type_scat_dispersion_real
_atom_type_scat_dispersion_imag
_atom_type_scat_source
C C 0.0033 0.0016 'International Tables Vol C Tables 4.2.6.8 and 6.1.1.4'
H H 0.0000 0.0000 'International Tables Vol C Tables 4.2.6.8 and 6.1.1.4'
N N 0.0061 0.0033 'International Tables Vol C Tables 4.2.6.8 and 6.1.1.4'
O O 0.0106 0.0060 'International Tables Vol C Tables 4.2.6.8 and 6.1.1.4'
F F 0.0171 0.0103 'International Tables Vol C Tables 4.2.6.8 and 6.1.1.4'
S S 0.1246 0.1234 'International Tables Vol C Tables 4.2.6.8 and 6.1.1.4'
Dy Dy -0.1892 4.4098 'International Tables Vol C Tables 4.2.6.8 and 6.1.1.4'

loop_
_geom_angle_atom_site_label_1
_geom_angle_atom_site_label_2
_geom_angle_atom_site_label_3
_geom_angle
C1 C2 C3 112(2)
C2 C3 S6 120.6(12)
C5 C4 S6 124.8(6)
C5 C4 S4 118.1(6)
S6 C4 S4 117.0(5)
C4 C5 S5 125.5(6)
C4 C5 S3 116.3(6)
S5 C5 S3 117.7(5)
C7 C6 S5 122(2)
C8 C7 C6 108(2)
C10 C9 S3 123.0(5)
C10 C9 S4 123.3(5)
S3 C9 S4 113.7(4)
C9 C10 S2 122.3(5)
C9 C10 S1 122.4(5)
S2 C10 S1 115.3(3)
C13 C11 C12 121.5(5)
C13 C11 S1 121.2(4)
C12 C11 S1 117.3(4)
C16 C12 C11 122.8(5)
C16 C12 S2 121.6(5)
C11 C12 S2 115.5(4)
C14 C13 C11 116.2(5)
N2 C14 C13 129.6(5)
N2 C14 C15 109.8(5)
C13 C14 C15 120.6(5)
C16 C15 N1 131.4(5)
C16 C15 C14 123.1(5)
N1 C15 C14 105.4(5)
C12 C16 C15 115.7(5)
N2 C17 N1 111.7(5)
N2 C17 C18 120.2(5)
N1 C17 C18 127.9(5)
N3 C18 C19 120.8(5)
N3 C18 C17 112.3(5)
C19 C18 C17 126.8(6)
C18 C19 C20 120.2(6)
C21 C20 C19 119.1(6)
C20 C21 C22 118.1(6)
N3 C22 C21 123.1(7)
N1 C23 C24 114.6(6)
N4 C24 C25 120.8(9)
N4 C24 C23 117.7(8)
C25 C24 C23 120.9(7)
C24 C25 C26 117.5(12)
C27 C26 C25 121.4(16)
C26 C27 C28 116.3(14)
N4 C28 C27 122.7(12)
F3 C29 F1 107.3(8)
F3 C29 F2 108.9(8)
F1 C29 F2 103.8(7)
F3 C29 C30 114.1(6)
F1 C29 C30 111.4(7)
F2 C29 C30 110.8(7)
O1 C30 C31 129.2(6)
O1 C30 C29 112.7(5)
C31 C30 C29 118.1(6)
C30 C31 C32 122.1(6)
O2 C32 C31 123.4(5)
O2 C32 C33 116.1(5)
C31 C32 C33 120.5(5)
C34 C33 C32 129.0(6)
C34 C33 S7 112.1(4)
C32 C33 S7 118.9(5)
C35 C34 C33 107.9(7)
C36 C35 C34 115.0(7)
C35 C36 S7 112.9(6)
F4 C37 F5 107.8(10)
F4 C37 F6 99.0(8)
F5 C37 F6 107.3(9)
F4 C37 C38 113.0(9)
F5 C37 C38 117.1(7)
F6 C37 C38 111.0(9)
O3 C38 C39 129.9(6)
O3 C38 C37 112.2(6)
C39 C38 C37 117.8(6)
C38 C39 C40 121.8(6)
O4 C40 C39 123.8(5)
O4 C40 C41 115.4(6)
C39 C40 C41 120.8(6)
O6 C46 C47 127.6(7)
C46 C47 C48 122.2(7)
O5 C48 C47 125.8(7)
O5 C48 C49 114.9(7)
C47 C48 C49 119.3(7)
C50 C49 C48 125.8(18)
C50 C49 S9 112.2(16)
C48 C49 S9 120.8(6)
C49 S9 C52 91.2(8)
C51 C50 C49 114(3)
C50 C51 C52 108(2)
C51 C52 S9 111.7(13)
C55 C54 C53 111(2)
C56 C55 C54 113(2)
C55 C56 C57 117(3)
C56 C57 C58 111(3)
C40 C41 C42 127.5(7)
C40 C41 S8 119.8(6)
C42 C41 S8 112.7(5)
C41 S8 C44 94.6(7)
C43 C44 S8 112.9(11)
C44 C43 C42 118.2(13)
C43 C42 C41 101.4(10)
S9A C45A C50A 118.3(11)
C45A S9A C52A 92.2(10)
C51A C52A S9A 114.0(15)
C52A C51A C50A 116.4(17)
C51A C50A C45A 98.8(15)
C17 N1 C15 106.7(4)
C17 N1 C23 132.9(5)
C15 N1 C23 120.4(5)
C17 N2 C14 106.4(4)
C17 N2 Dy1 120.8(4)
C14 N2 Dy1 132.3(3)
C22 N3 C18 118.3(5)
C22 N3 Dy1 120.0(4)
C18 N3 Dy1 121.7(4)
C24 N4 C28 120.4(11)
C30 O1 Dy1 133.3(4)
C32 O2 Dy1 139.2(4)
C38 O3 Dy1 130.6(4)
C40 O4 Dy1 136.6(4)
C48 O5 Dy1 135.5(4)
C46 O6 Dy1 134.3(5)
C10 S1 C11 95.5(3)
C10 S2 C12 96.0(3)
C9 S3 C5 94.5(4)
C9 S4 C4 93.6(3)
C5 S5 C6 103.0(6)
C4 S6 C3 102.3(5)
C33 S7 C36 92.1(4)
O2 Dy1 O5 76.20(15)
O2 Dy1 O6 143.29(16)
O5 Dy1 O6 72.64(17)
O2 Dy1 O4 73.56(15)
O5 Dy1 O4 77.74(15)
O6 Dy1 O4 81.23(16)
O2 Dy1 O3 119.54(15)
O5 Dy1 O3 138.97(15)
O6 Dy1 O3 75.63(18)
O4 Dy1 O3 72.28(14)
O2 Dy1 O1 72.62(14)
O5 Dy1 O1 142.13(14)
O6 Dy1 O1 143.13(16)
O4 Dy1 O1 112.52(16)
O3 Dy1 O1 76.63(15)
O2 Dy1 N2 81.50(15)
O5 Dy1 N2 75.40(14)
O6 Dy1 N2 108.37(17)
O4 Dy1 N2 146.90(15)
O3 Dy1 N2 140.37(14)
O1 Dy1 N2 79.20(15)
O2 Dy1 N3 138.57(15)
O5 Dy1 N3 112.17(16)
O6 Dy1 N3 72.78(16)
O4 Dy1 N3 147.03(16)
O3 Dy1 N3 81.73(15)
O1 Dy1 N3 79.64(16)
N2 Dy1 N3 63.26(15)

loop_
_geom_bond_atom_site_label_1
_geom_bond_atom_site_label_2
_geom_bond_distance
C1 C2 1.37(3)
C2 C3 1.52(2)
C3 S6 1.767(14)
C4 C5 1.324(11)
C4 S6 1.759(8)
C4 S4 1.757(8)
C5 S5 1.735(8)
C5 S3 1.759(8)
C6 C7 1.44(2)
C6 S5 1.772(19)
C7 C8 1.42(2)
C9 C10 1.347(8)
C9 S3 1.745(7)
C9 S4 1.755(7)
C10 S2 1.754(7)
C10 S1 1.758(6)
C11 C13 1.391(8)
C11 C12 1.400(8)
C11 S1 1.758(6)
C12 C16 1.360(8)
C12 S2 1.770(6)
C13 C14 1.389(7)
C14 N2 1.383(7)
C14 C15 1.403(7)
C15 C16 1.379(8)
C15 N1 1.401(7)
C17 N2 1.329(7)
C17 N1 1.381(7)
C17 C18 1.463(8)
C18 N3 1.361(7)
C18 C19 1.373(8)
C19 C20 1.381(10)
C20 C21 1.377(10)
C21 C22 1.385(9)
C22 N3 1.339(8)
C23 N1 1.460(7)
C23 C24 1.480(11)
C24 N4 1.310(10)
C24 C25 1.373(13)
C25 C26 1.379(16)
C26 C27 1.35(2)
C27 C28 1.372(19)
C28 N4 1.314(15)
C29 F3 1.308(9)
C29 F1 1.312(11)
C29 F2 1.332(10)
C29 C30 1.531(9)
C30 O1 1.263(7)
C30 C31 1.370(8)
C31 C32 1.414(8)
C32 O2 1.249(7)
C32 C33 1.477(7)
C33 C34 1.449(9)
C33 S7 1.677(7)
C34 C35 1.397(10)
C35 C36 1.338(13)
C36 S7 1.676(8)
C37 F4 1.288(14)
C37 F5 1.297(9)
C37 F6 1.345(13)
C37 C38 1.511(10)
C38 O3 1.259(7)
C38 C39 1.360(9)
C39 C40 1.412(10)
C40 O4 1.226(8)
C40 C41 1.481(8)
C46 O6 1.254(9)
C46 C47 1.367(12)
C47 C48 1.393(11)
C48 O5 1.245(8)
C48 C49 1.504(11)
C49 C50 1.34(3)
C49 S9 1.520(11)
S9 C52 1.688(14)
C50 C51 1.31(4)
C51 C52 1.31(2)
C53 C54 1.431(18)
C54 C55 1.409(18)
C55 C56 1.396(18)
C56 C57 1.397(19)
C57 C58 1.415(18)
C41 C42 1.553(10)
C41 S8 1.624(9)
S8 C44 1.638(15)
C44 C43 1.31(2)
C43 C42 1.436(18)
C45A S9A 1.515(13)
C45A C50A 1.573(18)
S9A C52A 1.66(2)
C52A C51A 1.33(2)
C51A C50A 1.43(2)
N2 Dy1 2.495(4)
N3 Dy1 2.563(5)
O1 Dy1 2.347(4)
O2 Dy1 2.313(4)
O3 Dy1 2.345(4)
O4 Dy1 2.338(4)
O5 Dy1 2.321(4)
O6 Dy1 2.333(5)
